data_4062797
_journal_name_full Organometallics
_journal_paper_doi 10.1021/om049662d
_journal_year 2004
_chemical_formula_sum 'C44 H36 Cl2 P2 Pd'
_chemical_formula_weight 803.97
_space_group_IT_number 14
_symmetry_cell_setting monoclinic
_symmetry_space_group_name_Hall '-P 2yn'
_symmetry_space_group_name_H-M 'P 1 21/n 1'
_cell_angle_alpha 90.00
_cell_angle_beta 101.182(12)
_cell_angle_gamma 90.00
_cell_formula_units_Z 4
_cell_length_a 13.123(2)
_cell_length_b 10.3739(18)
_cell_length_c 27.945(8)
_cell_measurement_temperature 571(2)
_cell_volume 3732.2(14)
_diffrn_ambient_temperature 571(2)
_exptl_crystal_density_diffrn 1.431
_cod_depositor_comments
;
The following automatic conversions were performed:
'_symmetry_cell_setting' value 'Monoclinic' changed to 'monoclinic'
according to '/home/saulius/struct/CIF-dictionaries/cif_core.dic'
dictionary named 'cif_core.dic' version 2.4.1 from 2010-06-29.

Automatic conversion script
Id: cif_fix_enum 1527 2010-12-29 10:47:43Z saulius 
;
_cod_original_sg_symbol_H-M 'P 21/n'
_cod_database_code 4062797

loop_
_symmetry_equiv_pos_as_xyz
'x, y, z'
'-x+1/2, y+1/2, -z+1/2'
'-x, -y, -z'
'x-1/2, -y-1/2, z-1/2'

loop_
_atom_site_label
_atom_site_type_symbol
_atom_site_fract_x
_atom_site_fract_y
_atom_site_fract_z
_atom_site_U_iso_or_equiv
_atom_site_adp_type
_atom_site_occupancy
_atom_site_symmetry_multiplicity
_atom_site_calc_flag
_atom_site_refinement_flags
_atom_site_disorder_assembly
_atom_site_disorder_group
Pd1 Pd 0.34972(4) 0.16400(5) 0.098457(16) 0.03050(15) Uani 1 1 d . . .
P1 P 0.46018(13) 0.06267(16) 0.16226(6) 0.0340(4) Uani 1 1 d . . .
Cl2 Cl 0.21341(12) 0.05418(16) 0.12046(6) 0.0390(4) Uani 1 1 d . . .
P2 P 0.23108(12) 0.24047(16) 0.03181(6) 0.0298(4) Uani 1 1 d . . .
Cl1 Cl 0.48821(13) 0.2395(2) 0.06856(7) 0.0630(6) Uani 1 1 d . . .
C2 C 0.2729(5) 0.2786(6) 0.2227(2) 0.0353(16) Uani 1 1 d . . .
C1 C 0.2581(5) 0.3651(6) 0.1839(2) 0.0372(16) Uani 1 1 d . . .
H1 H 0.3149 0.4115 0.1778 0.045 Uiso 1 1 calc R . .
C13 C 0.4151(5) 0.0477(7) 0.2211(2) 0.0433(18) Uani 1 1 d . . .
H13A H 0.3403 0.0367 0.2143 0.052 Uiso 1 1 calc R . .
H13B H 0.4454 -0.0295 0.2376 0.052 Uiso 1 1 calc R . .
C11 C 0.5363(6) 0.1577(8) 0.2872(2) 0.056(2) Uani 1 1 d . . .
H11 H 0.5787 0.0856 0.2878 0.068 Uiso 1 1 calc R . .
C39 C 0.1931(5) 0.1023(6) -0.0078(2) 0.0309(14) Uani 1 1 d . . .
C44 C 0.0931(5) 0.0720(6) -0.0301(2) 0.0372(16) Uani 1 1 d . . .
H44 H 0.0382 0.1214 -0.0236 0.045 Uiso 1 1 calc R . .
C19 C 0.1271(4) 0.4506(6) 0.0646(2) 0.0315(15) Uani 1 1 d . . .
C38 C 0.2131(6) 0.3633(7) -0.0579(2) 0.0491(19) Uani 1 1 d . . .
H38 H 0.1684 0.2964 -0.0701 0.059 Uiso 1 1 calc R . .
C5 C 0.0780(5) 0.3157(7) 0.1637(2) 0.0435(17) Uani 1 1 d . . .
H5 H 0.0125 0.3279 0.1444 0.052 Uiso 1 1 calc R . .
C6 C 0.1624(5) 0.3848(6) 0.1540(2) 0.0353(16) Uani 1 1 d . . .
C34 C 0.3331(5) 0.4594(6) 0.0071(2) 0.0419(17) Uani 1 1 d . . .
H34 H 0.3693 0.4582 0.0392 0.050 Uiso 1 1 calc R . .
C20 C 0.1123(4) 0.3113(6) 0.0470(2) 0.0325(15) Uani 1 1 d . . .
H20B H 0.0572 0.3083 0.0183 0.039 Uiso 1 1 calc R . .
H20A H 0.0906 0.2597 0.0722 0.039 Uiso 1 1 calc R . .
C12 C 0.4424(5) 0.1620(7) 0.2552(2) 0.0411(16) Uani 1 1 d . . .
C3 C 0.1876(6) 0.2112(6) 0.2311(2) 0.0446(18) Uani 1 1 d . . .
H3 H 0.1952 0.1528 0.2567 0.054 Uiso 1 1 calc R . .
C7 C 0.3769(6) 0.2668(7) 0.2547(2) 0.0426(17) Uani 1 1 d . . .
C18 C 0.1194(5) 0.5500(6) 0.0303(2) 0.0407(17) Uani 1 1 d . . .
H18 H 0.1013 0.5302 -0.0027 0.049 Uiso 1 1 calc R . .
C14 C 0.1513(5) 0.4822(6) 0.1138(2) 0.0394(16) Uani 1 1 d . . .
C17 C 0.1380(5) 0.6765(7) 0.0442(2) 0.0441(17) Uani 1 1 d . . .
H17 H 0.1334 0.7409 0.0208 0.053 Uiso 1 1 calc R . .
C15 C 0.1675(6) 0.6114(7) 0.1265(3) 0.055(2) Uani 1 1 d . . .
H15 H 0.1817 0.6330 0.1594 0.066 Uiso 1 1 calc R . .
C40 C 0.2729(5) 0.0277(7) -0.0182(2) 0.0481(19) Uani 1 1 d . . .
H40 H 0.3410 0.0466 -0.0035 0.058 Uiso 1 1 calc R . .
C22 C 0.6012(6) 0.2624(7) 0.1848(3) 0.055(2) Uani 1 1 d . . .
H22 H 0.5430 0.3150 0.1765 0.066 Uiso 1 1 calc R . .
C27 C 0.4790(5) -0.1015(7) 0.1433(2) 0.0441(17) Uani 1 1 d . . .
C35 C 0.3470(6) 0.5603(7) -0.0232(3) 0.0523(19) Uani 1 1 d . . .
H35 H 0.3926 0.6268 -0.0114 0.063 Uiso 1 1 calc R . .
C8 C 0.4094(6) 0.3670(7) 0.2875(3) 0.056(2) Uani 1 1 d . . .
H8 H 0.3660 0.4375 0.2883 0.067 Uiso 1 1 calc R . .
C37 C 0.2271(6) 0.4660(7) -0.0877(2) 0.059(2) Uani 1 1 d . . .
H37 H 0.1904 0.4686 -0.1197 0.071 Uiso 1 1 calc R . .
C43 C 0.0732(6) -0.0307(7) -0.0618(2) 0.0454(18) Uani 1 1 d . . .
H43 H 0.0051 -0.0503 -0.0764 0.054 Uiso 1 1 calc R . .
C26 C 0.6782(6) 0.0533(9) 0.1919(3) 0.061(2) Uani 1 1 d . . .
H26 H 0.6724 -0.0358 0.1889 0.073 Uiso 1 1 calc R . .
C42 C 0.1531(6) -0.1040(7) -0.0720(3) 0.054(2) Uani 1 1 d . . .
H42 H 0.1393 -0.1730 -0.0935 0.065 Uiso 1 1 calc R . .
C4 C 0.0910(6) 0.2292(7) 0.2019(3) 0.0486(19) Uani 1 1 d . . .
H4 H 0.0343 0.1828 0.2081 0.058 Uiso 1 1 calc R . .
C21 C 0.5909(5) 0.1294(7) 0.1805(2) 0.0414(18) Uani 1 1 d . . .
C41 C 0.2529(6) -0.0756(7) -0.0505(3) 0.063(2) Uani 1 1 d . . .
H41 H 0.3074 -0.1251 -0.0573 0.075 Uiso 1 1 calc R . .
C16 C 0.1636(6) 0.7075(7) 0.0930(3) 0.061(2) Uani 1 1 d . . .
H16 H 0.1778 0.7923 0.1029 0.073 Uiso 1 1 calc R . .
C29 C 0.5330(8) -0.2441(10) 0.0850(4) 0.098(3) Uani 1 1 d . . .
H29 H 0.5607 -0.2552 0.0570 0.118 Uiso 1 1 calc R . .
C36 C 0.2939(6) 0.5629(7) -0.0706(3) 0.057(2) Uani 1 1 d . . .
H36 H 0.3037 0.6308 -0.0910 0.068 Uiso 1 1 calc R . .
C23 C 0.6985(7) 0.3173(10) 0.2016(3) 0.075(3) Uani 1 1 d . . .
H23 H 0.7051 0.4061 0.2053 0.090 Uiso 1 1 calc R . .
C33 C 0.2659(5) 0.3605(6) -0.0099(2) 0.0325(15) Uani 1 1 d . . .
C28 C 0.5171(7) -0.1202(8) 0.1013(3) 0.080(3) Uani 1 1 d . . .
H28 H 0.5325 -0.0494 0.0836 0.095 Uiso 1 1 calc R . .
C32 C 0.4536(7) -0.2072(7) 0.1672(3) 0.075(3) Uani 1 1 d . . .
H32 H 0.4255 -0.1968 0.1950 0.090 Uiso 1 1 calc R . .
C9 C 0.5046(7) 0.3639(8) 0.3189(3) 0.070(3) Uani 1 1 d . . .
H9 H 0.5251 0.4321 0.3402 0.084 Uiso 1 1 calc R . .
C24 C 0.7843(8) 0.2397(13) 0.2125(4) 0.092(3) Uani 1 1 d . . .
H24 H 0.8497 0.2759 0.2230 0.110 Uiso 1 1 calc R . .
C30 C 0.5088(7) -0.3475(9) 0.1092(4) 0.085(3) Uani 1 1 d . . .
H30 H 0.5189 -0.4301 0.0980 0.102 Uiso 1 1 calc R . .
C10 C 0.5685(7) 0.2599(9) 0.3186(3) 0.068(2) Uani 1 1 d . . .
H10 H 0.6332 0.2577 0.3393 0.081 Uiso 1 1 calc R . .
C25 C 0.7735(7) 0.1086(12) 0.2078(4) 0.088(3) Uani 1 1 d . . .
H25 H 0.8319 0.0563 0.2155 0.106 Uiso 1 1 calc R . .
C31 C 0.4693(7) -0.3311(11) 0.1505(3) 0.090(3) Uiso 1 1 d . . .
H31 H 0.4527 -0.4026 0.1676 0.109 Uiso 1 1 calc R . .

loop_
_atom_site_aniso_label
_atom_site_aniso_U_11
_atom_site_aniso_U_22
_atom_site_aniso_U_33
_atom_site_aniso_U_23
_atom_site_aniso_U_13
_atom_site_aniso_U_12
Pd1 0.0300(3) 0.0306(3) 0.0310(2) 0.0037(3) 0.00611(19) -0.0024(3)
P1 0.0372(10) 0.0326(10) 0.0322(9) 0.0028(8) 0.0067(8) 0.0047(8)
Cl2 0.0385(9) 0.0323(9) 0.0487(10) 0.0036(8) 0.0147(8) -0.0058(8)
P2 0.0306(9) 0.0255(9) 0.0326(9) -0.0006(8) 0.0048(7) -0.0017(8)
Cl1 0.0350(10) 0.0928(16) 0.0615(12) 0.0356(12) 0.0104(9) -0.0076(11)
C2 0.052(4) 0.028(4) 0.027(3) -0.004(3) 0.012(3) 0.004(3)
C1 0.047(4) 0.027(4) 0.038(4) -0.004(3) 0.008(3) -0.003(3)
C13 0.056(4) 0.044(4) 0.032(4) 0.006(3) 0.014(3) 0.006(4)
C11 0.078(5) 0.054(5) 0.033(4) -0.002(4) -0.001(4) 0.014(5)
C39 0.038(4) 0.024(3) 0.029(3) 0.001(3) 0.002(3) 0.002(3)
C44 0.037(4) 0.029(4) 0.044(4) 0.000(3) 0.004(3) -0.001(3)
C19 0.031(3) 0.029(4) 0.034(4) 0.002(3) 0.004(3) 0.005(3)
C38 0.069(5) 0.036(5) 0.038(4) 0.003(3) 0.000(4) -0.008(4)
C5 0.050(4) 0.041(4) 0.041(4) -0.002(4) 0.014(3) 0.004(4)
C6 0.050(4) 0.020(3) 0.039(4) -0.006(3) 0.016(3) 0.004(3)
C34 0.045(4) 0.039(4) 0.041(4) 0.000(3) 0.007(3) -0.007(4)
C20 0.028(3) 0.030(4) 0.038(3) -0.005(3) 0.004(3) -0.002(3)
C12 0.062(4) 0.034(4) 0.028(3) 0.007(4) 0.009(3) -0.001(4)
C3 0.069(5) 0.034(4) 0.036(4) 0.004(3) 0.024(4) 0.007(4)
C7 0.065(5) 0.033(4) 0.032(4) 0.004(3) 0.016(4) 0.000(4)
C18 0.044(4) 0.037(4) 0.041(4) 0.000(3) 0.007(3) 0.003(3)
C14 0.044(4) 0.032(4) 0.044(4) 0.003(3) 0.011(3) 0.010(3)
C17 0.051(4) 0.027(4) 0.050(4) 0.014(4) 0.001(3) 0.004(4)
C15 0.097(6) 0.024(4) 0.037(4) -0.007(3) -0.003(4) 0.001(4)
C40 0.036(4) 0.042(5) 0.061(5) -0.014(4) -0.002(4) 0.001(4)
C22 0.057(5) 0.050(5) 0.056(5) -0.001(4) 0.007(4) -0.005(4)
C27 0.045(4) 0.045(4) 0.043(4) -0.002(4) 0.013(3) 0.008(4)
C35 0.058(5) 0.042(5) 0.059(5) 0.002(4) 0.017(4) -0.020(4)
C8 0.085(6) 0.036(5) 0.046(4) -0.005(4) 0.011(4) 0.007(4)
C37 0.096(6) 0.043(5) 0.032(4) 0.003(4) -0.001(4) -0.003(5)
C43 0.046(4) 0.040(4) 0.045(4) -0.006(4) -0.005(3) -0.013(4)
C26 0.039(5) 0.071(6) 0.067(5) 0.004(5) -0.001(4) 0.009(5)
C42 0.075(6) 0.030(4) 0.059(5) -0.012(4) 0.015(4) -0.011(4)
C4 0.055(5) 0.041(4) 0.057(5) -0.002(4) 0.030(4) -0.006(4)
C21 0.040(4) 0.049(5) 0.035(4) 0.004(3) 0.006(3) -0.002(4)
C41 0.060(5) 0.043(5) 0.088(6) -0.033(4) 0.022(5) -0.004(4)
C16 0.088(6) 0.019(4) 0.070(5) -0.003(4) 0.002(5) -0.002(4)
C29 0.132(9) 0.076(7) 0.104(8) -0.035(6) 0.067(7) 0.013(7)
C36 0.078(6) 0.038(5) 0.059(5) 0.015(4) 0.028(5) -0.002(4)
C23 0.073(6) 0.085(7) 0.065(5) -0.014(5) 0.007(5) -0.028(6)
C33 0.034(3) 0.030(4) 0.034(3) 0.002(3) 0.006(3) -0.003(3)
C28 0.127(8) 0.054(6) 0.070(6) -0.009(5) 0.051(6) 0.009(5)
C32 0.120(8) 0.030(5) 0.094(6) -0.020(4) 0.066(6) -0.005(5)
C9 0.106(7) 0.052(6) 0.047(5) -0.014(4) 0.002(5) -0.011(5)
C24 0.049(6) 0.120(10) 0.102(8) -0.012(8) 0.007(5) -0.020(7)
C30 0.088(7) 0.048(6) 0.124(8) -0.033(6) 0.032(6) -0.001(5)
C10 0.075(6) 0.083(7) 0.038(4) -0.006(5) -0.007(4) -0.002(5)
C25 0.038(5) 0.121(9) 0.098(7) 0.006(7) -0.003(5) 0.009(6)

loop_
_geom_bond_atom_site_label_1
_geom_bond_atom_site_label_2
_geom_bond_distance
_geom_bond_site_symmetry_2
_geom_bond_publ_flag
Pd1 Cl1 2.2813(18) . ?
Pd1 Cl2 2.3028(16) . ?
Pd1 P1 2.3201(18) . ?
Pd1 P2 2.3233(17) . ?
P1 C27 1.815(7) . ?
P1 C21 1.828(7) . ?
P1 C13 1.858(6) . ?
P2 C39 1.821(6) . ?
P2 C33 1.824(6) . ?
P2 C20 1.846(6) . ?
C2 C3 1.379(9) . ?
C2 C1 1.392(8) . ?
C2 C7 1.485(9) . ?
C1 C6 1.382(8) . ?
C13 C12 1.520(9) . ?
C11 C12 1.376(9) . ?
C11 C10 1.389(10) . ?
C39 C44 1.375(8) . ?
C39 C40 1.378(8) . ?
C44 C43 1.378(8) . ?
C19 C14 1.389(8) . ?
C19 C18 1.397(8) . ?
C19 C20 1.527(8) . ?
C38 C33 1.384(8) . ?
C38 C37 1.387(9) . ?
C5 C4 1.380(9) . ?
C5 C6 1.390(9) . ?
C6 C14 1.497(9) . ?
C34 C33 1.376(8) . ?
C34 C35 1.381(9) . ?
C12 C7 1.385(9) . ?
C3 C4 1.380(9) . ?
C7 C8 1.397(9) . ?
C18 C17 1.377(9) . ?
C14 C15 1.391(9) . ?
C17 C16 1.378(9) . ?
C15 C16 1.361(9) . ?
C40 C41 1.392(9) . ?
C22 C21 1.390(10) . ?
C22 C23 1.394(10) . ?
C27 C32 1.359(9) . ?
C27 C28 1.376(9) . ?
C35 C36 1.372(10) . ?
C8 C9 1.380(10) . ?
C37 C36 1.358(10) . ?
C43 C42 1.369(9) . ?
C26 C25 1.369(11) . ?
C26 C21 1.377(9) . ?
C42 C41 1.363(10) . ?
C29 C30 1.340(13) . ?
C29 C28 1.393(11) . ?
C23 C24 1.369(13) . ?
C32 C31 1.396(12) . ?
C9 C10 1.367(11) . ?
C24 C25 1.372(13) . ?
C30 C31 1.364(11) . ?
